data_4128223
loop_
_publ_author_name
'Gao, Yanshan'
'Christianson, Matthew D.'
'Wang, Yang'
'Chen, Jiazhen'
'Marshall, Steve'
'Klosin, Jerzy'
'Lohr, Tracy L.'
'Marks, Tobin J.'

_publ_section_title
;
 Unexpected Precatalyst \s-Ligand Effects in Phenoxyimine Zr-Catalyzed
 Ethylene/1-Octene Copolymerizations.
;
_journal_issue 19
_journal_name_full 'Journal of the American Chemical Society'
_journal_page_first 7822
_journal_page_last 7830
_journal_paper_doi 10.1021/jacs.9b01445
_journal_volume 141
_journal_year 2019
_chemical_formula_moiety 'C21 H36 Al N O, 0.5(C5 H12)'
_chemical_formula_sum 'C23.5 H42 Al N O'
_chemical_formula_weight 381.56
_space_group_crystal_system monoclinic
_space_group_IT_number 15
_space_group_name_Hall '-C 2yc'
_space_group_name_H-M_alt 'C 1 2/c 1'
_symmetry_space_group_name_Hall '-C 2yc'
_symmetry_space_group_name_H-M 'C 1 2/c 1'
_atom_sites_solution_hydrogens geom
_atom_sites_solution_primary dual
_audit_creation_date 2018-03-14
_audit_creation_method
;
Olex2 1.2
(compiled 2017.08.10 svn.r3458 for OlexSys, GUI svn.r5381)
;
_cell_angle_alpha 90
_cell_angle_beta 100.055(3)
_cell_angle_gamma 90
_cell_formula_units_Z 8
_cell_length_a 20.2677(12)
_cell_length_b 12.6644(8)
_cell_length_c 19.5770(12)
_cell_measurement_reflns_used 9908
_cell_measurement_temperature 100(2)
_cell_measurement_theta_max 66.634
_cell_measurement_theta_min 4.135
_cell_volume 4947.8(5)
_computing_cell_refinement 'SAINT V8.38A (?, 2016)'
_computing_data_collection 'APEX2 V2014.11-0 (Bruker, 2014)'
_computing_data_reduction 'SAINT V8.38A (?, 2016)'
_computing_molecular_graphics 'Olex2 (Dolomanov et al., 2009)'
_computing_publication_material 'Olex2 (Dolomanov et al., 2009)'
_computing_structure_refinement 'ShelXL (Sheldrick, 2015)'
_computing_structure_solution 'ShelXT (Sheldrick, 2015)'
_diffrn_ambient_temperature 100.0
_diffrn_detector_area_resol_mean 8
_diffrn_measured_fraction_theta_full 0.975
_diffrn_measured_fraction_theta_max 0.975
_diffrn_measurement_device_type 'Bruker Kappa APEX CCD area detector'
_diffrn_measurement_method '\f and \w scans'
_diffrn_radiation_monochromator 'MX optics'
_diffrn_radiation_type CuK\a
_diffrn_radiation_wavelength 1.54178
_diffrn_reflns_av_R_equivalents 0.0278
_diffrn_reflns_av_unetI/netI 0.0295
_diffrn_reflns_Laue_measured_fraction_full 0.975
_diffrn_reflns_Laue_measured_fraction_max 0.975
_diffrn_reflns_limit_h_max 24
_diffrn_reflns_limit_h_min -24
_diffrn_reflns_limit_k_max 15
_diffrn_reflns_limit_k_min -14
_diffrn_reflns_limit_l_max 23
_diffrn_reflns_limit_l_min -9
_diffrn_reflns_number 14159
_diffrn_reflns_point_group_measured_fraction_full 0.975
_diffrn_reflns_point_group_measured_fraction_max 0.975
_diffrn_reflns_theta_full 66.672
_diffrn_reflns_theta_max 66.672
_diffrn_reflns_theta_min 4.134
_diffrn_source microsource
_exptl_absorpt_coefficient_mu 0.782
_exptl_absorpt_correction_T_max 0.7528
_exptl_absorpt_correction_T_min 0.6530
_exptl_absorpt_correction_type multi-scan
_exptl_absorpt_process_details
'SADABS-2016/2 (Bruker,2016/2) was used for absorption correction. wR2(int) was 0.0667 before and 0.0446 after correction. The Ratio of minimum to maximum transmission is 0.8674. The \l/2 correction factor is Not present.'
_exptl_crystal_colour colourless
_exptl_crystal_colour_primary colourless
_exptl_crystal_density_diffrn 1.024
_exptl_crystal_description block
_exptl_crystal_F_000 1688
_exptl_crystal_recrystallization_method 'The material was recrystallised from --- by as supplied'
_exptl_crystal_size_max 0.379
_exptl_crystal_size_mid 0.286
_exptl_crystal_size_min 0.256
_refine_diff_density_max 0.357
_refine_diff_density_min -0.259
_refine_diff_density_rms 0.041
_refine_ls_extinction_method none
_refine_ls_goodness_of_fit_ref 1.126
_refine_ls_hydrogen_treatment constr
_refine_ls_matrix_type full
_refine_ls_number_parameters 274
_refine_ls_number_reflns 4265
_refine_ls_number_restraints 21
_refine_ls_restrained_S_all 1.126
_refine_ls_R_factor_all 0.0453
_refine_ls_R_factor_gt 0.0443
_refine_ls_shift/su_max 0.004
_refine_ls_shift/su_mean 0.000
_refine_ls_structure_factor_coef Fsqd
_refine_ls_weighting_details 'w=1/[\s^2^(Fo^2^)+(0.0393P)^2^+6.3029P] where P=(Fo^2^+2Fc^2^)/3'
_refine_ls_weighting_scheme calc
_refine_ls_wR_factor_gt 0.1121
_refine_ls_wR_factor_ref 0.1128
_reflns_Friedel_coverage 0.000
_reflns_number_gt 4140
_reflns_number_total 4265
_reflns_threshold_expression 'I > 2\s(I)'
_cod_data_source_file ja9b01445_si_005.cif
_cod_data_source_block cx1221
_cod_original_formula_sum 'C23.50 H42 Al N O'
_cod_database_code 4128223
_shelx_shelxl_version_number 2018/1
_shelx_space_group_comment
;
The symmetry employed for this shelxl refinement is uniquely defined
by the following loop, which should always be used as a source of
symmetry information in preference to the above space-group names.
They are only intended as comments.
;
_shelx_estimated_absorpt_t_max 0.825
_shelx_estimated_absorpt_t_min 0.756
_olex2_refinement_description
;
1. Fixed Uiso
 At 1.2 times of:
  All C(H) groups, All C(H,H) groups
 At 1.5 times of:
  All C(H,H,H) groups
2. Rigid body (RIGU) restrains
 C22, C23, C24, C25, C26
 with sigma for 1-2 distances of 0.001 and sigma for 1-3 distances of 0.001
3. Others
 Fixed Sof: C22(0.5) H22A(0.5) H22B(0.5) H22C(0.5) C23(0.5) H23A(0.5)
 H23B(0.5) C24(0.5) H24A(0.5) H24B(0.5) C25(0.5) H25A(0.5) H25B(0.5) C26(0.5)
 H26A(0.5) H26B(0.5) H26C(0.5)
4.a Ternary CH refined with riding coordinates:
 C19(H19)
4.b Secondary CH2 refined with riding coordinates:
 C18(H18A,H18B), C23(H23A,H23B), C24(H24A,H24B), C25(H25A,H25B)
4.c Aromatic/amide H refined with riding coordinates:
 C5(H5), C7(H7), C9(H9)
4.d Idealised Me refined as rotating group:
 C1(H1A,H1B,H1C), C2(H2A,H2B,H2C), C11(H11A,H11B,H11C), C12(H12A,H12B,H12C),
 C13(H13A,H13B,H13C), C15(H15A,H15B,H15C), C16(H16A,H16B,H16C), C17(H17A,H17B,
 H17C), C20(H20A,H20B,H20C), C21(H21A,H21B,H21C), C22(H22A,H22B,H22C), C26(H26A,
 H26B,H26C)
;
_olex2_date_sample_data_collection 2018-03-13
_olex2_date_sample_submission 2018-02-23
_olex2_diffrn_ambient_temperature_device 'Oxford Cryosystems'
_olex2_exptl_crystal_mounting_method 'The crystal was mounted on a MITIGEN holder in Paratone oil'
_olex2_submission_original_sample_id cx1221
_olex2_submission_special_instructions 'No special instructions were received'

loop_
_space_group_symop_operation_xyz
'x, y, z'
'-x, y, -z+1/2'
'x+1/2, y+1/2, z'
'-x+1/2, y+1/2, -z+1/2'
'-x, -y, -z'
'x, -y, z-1/2'
'-x+1/2, -y+1/2, -z'
'x+1/2, -y+1/2, z-1/2'

loop_
_atom_site_label
_atom_site_type_symbol
_atom_site_fract_x
_atom_site_fract_y
_atom_site_fract_z
_atom_site_U_iso_or_equiv
_atom_site_adp_type
_atom_site_occupancy
_atom_site_site_symmetry_order
_atom_site_calc_flag
_atom_site_refinement_flags_posn
_atom_site_refinement_flags_adp
_atom_site_refinement_flags_occupancy
_atom_site_disorder_assembly
_atom_site_disorder_group
Al1 Al 0.59697(2) 0.77337(4) 0.51046(2) 0.02207(14) Uani 1 1 d . . . . .
O1 O 0.61586(5) 0.65269(9) 0.47203(6) 0.0232(3) Uani 1 1 d . . . . .
N1 N 0.67311(6) 0.84955(10) 0.48361(7) 0.0199(3) Uani 1 1 d . . . . .
C1 C 0.51405(9) 0.83451(15) 0.45951(11) 0.0385(5) Uani 1 1 d . . . . .
H1A H 0.518381 0.844847 0.410876 0.058 Uiso 1 1 calc GR . . . .
H1B H 0.505697 0.902680 0.480106 0.058 Uiso 1 1 calc GR . . . .
H1C H 0.476576 0.786619 0.462035 0.058 Uiso 1 1 calc GR . . . .
C2 C 0.60963(10) 0.76197(17) 0.61154(9) 0.0362(4) Uani 1 1 d . . . . .
H2A H 0.566410 0.747954 0.625686 0.054 Uiso 1 1 calc GR . . . .
H2B H 0.628182 0.828252 0.632498 0.054 Uiso 1 1 calc GR . . . .
H2C H 0.640661 0.703991 0.627088 0.054 Uiso 1 1 calc GR . . . .
C3 C 0.63985(7) 0.64146(12) 0.41338(8) 0.0191(3) Uani 1 1 d . . . . .
C4 C 0.62835(7) 0.54726(12) 0.37373(8) 0.0195(3) Uani 1 1 d . . . . .
C5 C 0.65726(8) 0.53956(12) 0.31466(8) 0.0209(3) Uani 1 1 d . . . . .
H5 H 0.649883 0.476419 0.288228 0.025 Uiso 1 1 calc R . . . .
C6 C 0.69676(8) 0.61859(12) 0.29106(8) 0.0205(3) Uani 1 1 d . . . . .
C7 C 0.70752(8) 0.70878(12) 0.33029(8) 0.0203(3) Uani 1 1 d . . . . .
H7 H 0.734204 0.763631 0.316258 0.024 Uiso 1 1 calc R . . . .
C8 C 0.67974(7) 0.72177(12) 0.39108(8) 0.0190(3) Uani 1 1 d . . . . .
C9 C 0.69823(7) 0.81662(12) 0.43103(8) 0.0200(3) Uani 1 1 d . . . . .
H9 H 0.732276 0.859070 0.417282 0.024 Uiso 1 1 calc R . . . .
C10 C 0.58408(8) 0.45848(12) 0.39519(8) 0.0228(3) Uani 1 1 d . . . . .
C11 C 0.51264(8) 0.50072(14) 0.39419(10) 0.0311(4) Uani 1 1 d . . . . .
H11A H 0.514419 0.561838 0.425162 0.047 Uiso 1 1 calc GR . . . .
H11B H 0.485063 0.445256 0.409901 0.047 Uiso 1 1 calc GR . . . .
H11C H 0.492978 0.521945 0.346865 0.047 Uiso 1 1 calc GR . . . .
C12 C 0.61337(9) 0.41757(13) 0.46807(9) 0.0272(4) Uani 1 1 d . . . . .
H12A H 0.658263 0.388837 0.468077 0.041 Uiso 1 1 calc GR . . . .
H12B H 0.584333 0.361996 0.481196 0.041 Uiso 1 1 calc GR . . . .
H12C H 0.616180 0.475787 0.501437 0.041 Uiso 1 1 calc GR . . . .
C13 C 0.57888(9) 0.36439(13) 0.34553(10) 0.0308(4) Uani 1 1 d . . . . .
H13A H 0.559621 0.387746 0.298547 0.046 Uiso 1 1 calc GR . . . .
H13B H 0.550062 0.310144 0.360594 0.046 Uiso 1 1 calc GR . . . .
H13C H 0.623633 0.335017 0.345627 0.046 Uiso 1 1 calc GR . . . .
C14 C 0.72640(9) 0.60061(13) 0.22483(8) 0.0249(4) Uani 1 1 d . . . . .
C15 C 0.77522(10) 0.50703(14) 0.23626(10) 0.0352(4) Uani 1 1 d . . . . .
H15A H 0.811144 0.522334 0.275415 0.053 Uiso 1 1 calc GR . . . .
H15B H 0.794540 0.495630 0.194328 0.053 Uiso 1 1 calc GR . . . .
H15C H 0.751135 0.443392 0.246337 0.053 Uiso 1 1 calc GR . . . .
C16 C 0.67005(11) 0.57650(19) 0.16389(9) 0.0431(5) Uani 1 1 d . . . . .
H16A H 0.646388 0.512401 0.173934 0.065 Uiso 1 1 calc GR . . . .
H16B H 0.689123 0.565801 0.121731 0.065 Uiso 1 1 calc GR . . . .
H16C H 0.638562 0.635854 0.157001 0.065 Uiso 1 1 calc GR . . . .
C17 C 0.76479(10) 0.69737(14) 0.20620(9) 0.0310(4) Uani 1 1 d . . . . .
H17A H 0.734825 0.758674 0.200138 0.046 Uiso 1 1 calc GR . . . .
H17B H 0.781484 0.683910 0.162956 0.046 Uiso 1 1 calc GR . . . .
H17C H 0.802654 0.711543 0.243575 0.046 Uiso 1 1 calc GR . . . .
C18 C 0.70099(8) 0.94612(12) 0.51941(8) 0.0219(3) Uani 1 1 d . . . . .
H18A H 0.739585 0.970223 0.498709 0.026 Uiso 1 1 calc R . . . .
H18B H 0.717664 0.929559 0.568827 0.026 Uiso 1 1 calc R . . . .
C19 C 0.64960(8) 1.03554(12) 0.51486(8) 0.0218(3) Uani 1 1 d . . . . .
H19 H 0.610083 1.009324 0.534157 0.026 Uiso 1 1 calc R . . . .
C20 C 0.68087(9) 1.12688(14) 0.55977(10) 0.0336(4) Uani 1 1 d . . . . .
H20A H 0.696959 1.101573 0.607052 0.050 Uiso 1 1 calc GR . . . .
H20B H 0.647231 1.182189 0.560740 0.050 Uiso 1 1 calc GR . . . .
H20C H 0.718550 1.155656 0.540429 0.050 Uiso 1 1 calc GR . . . .
C21 C 0.62555(10) 1.06992(15) 0.44038(9) 0.0362(4) Uani 1 1 d . . . . .
H21A H 0.663695 1.095708 0.420526 0.054 Uiso 1 1 calc GR . . . .
H21B H 0.592417 1.126513 0.439358 0.054 Uiso 1 1 calc GR . . . .
H21C H 0.605018 1.009724 0.413186 0.054 Uiso 1 1 calc GR . . . .
C22 C 0.5068(12) 0.7259(3) 0.252(2) 0.060(3) Uani 0.5 1 d . U P A -1
H22A H 0.471721 0.714544 0.211236 0.090 Uiso 0.5 1 calc GR . P A -1
H22B H 0.487283 0.721470 0.294115 0.090 Uiso 0.5 1 calc GR . P A -1
H22C H 0.541502 0.671637 0.253039 0.090 Uiso 0.5 1 calc GR . P A -1
C23 C 0.5365(3) 0.8299(4) 0.2474(3) 0.0553(11) Uani 0.5 1 d . U P A -1
H23A H 0.556038 0.832696 0.204480 0.066 Uiso 0.5 1 calc R . P A -1
H23B H 0.573862 0.837861 0.287065 0.066 Uiso 0.5 1 calc R . P A -1
C24 C 0.4910(7) 0.9215(3) 0.2473(13) 0.052(2) Uani 0.5 1 d . U P A -1
H24A H 0.474677 0.924088 0.292079 0.062 Uiso 0.5 1 calc R . P A -1
H24B H 0.451713 0.912285 0.209938 0.062 Uiso 0.5 1 calc R . P A -1
C25 C 0.5266(2) 1.0276(4) 0.2361(3) 0.0514(10) Uani 0.5 1 d . U P A -1
H25A H 0.568381 1.033872 0.270609 0.062 Uiso 0.5 1 calc R . P A -1
H25B H 0.538596 1.028542 0.189259 0.062 Uiso 0.5 1 calc R . P A -1
C26 C 0.4819(2) 1.1184(4) 0.2436(4) 0.0571(15) Uani 0.5 1 d . U P A -1
H26A H 0.440333 1.111819 0.209726 0.086 Uiso 0.5 1 calc GR . P A -1
H26B H 0.504475 1.184456 0.235436 0.086 Uiso 0.5 1 calc GR . P A -1
H26C H 0.471301 1.118881 0.290589 0.086 Uiso 0.5 1 calc GR . P A -1

loop_
_atom_site_aniso_label
_atom_site_aniso_U_11
_atom_site_aniso_U_22
_atom_site_aniso_U_33
_atom_site_aniso_U_23
_atom_site_aniso_U_13
_atom_site_aniso_U_12
Al1 0.0175(2) 0.0239(3) 0.0259(3) -0.00554(19) 0.00676(19) -0.00159(18)
O1 0.0246(6) 0.0223(6) 0.0249(6) -0.0012(5) 0.0105(5) -0.0019(4)
N1 0.0175(6) 0.0182(6) 0.0235(7) -0.0023(5) 0.0024(5) 0.0021(5)
C1 0.0213(9) 0.0336(10) 0.0598(13) -0.0031(9) 0.0047(8) -0.0001(7)
C2 0.0343(10) 0.0469(11) 0.0301(9) -0.0104(8) 0.0129(8) -0.0161(8)
C3 0.0164(7) 0.0203(8) 0.0201(7) 0.0019(6) 0.0021(6) 0.0025(6)
C4 0.0172(7) 0.0188(7) 0.0216(7) 0.0022(6) 0.0008(6) 0.0018(6)
C5 0.0227(8) 0.0186(7) 0.0199(7) -0.0019(6) -0.0003(6) -0.0004(6)
C6 0.0227(8) 0.0203(8) 0.0180(7) 0.0015(6) 0.0020(6) 0.0012(6)
C7 0.0213(8) 0.0182(7) 0.0210(8) 0.0030(6) 0.0031(6) -0.0004(6)
C8 0.0177(7) 0.0182(7) 0.0207(7) 0.0009(6) 0.0020(6) 0.0020(6)
C9 0.0176(7) 0.0179(7) 0.0247(8) 0.0026(6) 0.0039(6) 0.0017(6)
C10 0.0198(8) 0.0204(8) 0.0286(8) 0.0003(7) 0.0051(6) -0.0022(6)
C11 0.0199(8) 0.0283(9) 0.0454(10) 0.0008(8) 0.0060(7) -0.0030(7)
C12 0.0283(9) 0.0226(8) 0.0315(9) 0.0056(7) 0.0073(7) -0.0027(7)
C13 0.0322(9) 0.0239(9) 0.0373(10) -0.0028(7) 0.0089(7) -0.0088(7)
C14 0.0341(9) 0.0228(8) 0.0188(8) -0.0025(6) 0.0074(7) -0.0034(7)
C15 0.0514(11) 0.0251(9) 0.0348(10) -0.0012(8) 0.0233(9) 0.0032(8)
C16 0.0477(12) 0.0606(13) 0.0208(9) -0.0067(9) 0.0051(8) -0.0138(10)
C17 0.0479(11) 0.0256(9) 0.0227(8) -0.0008(7) 0.0153(8) -0.0036(8)
C18 0.0190(7) 0.0200(8) 0.0268(8) -0.0045(6) 0.0043(6) -0.0002(6)
C19 0.0219(8) 0.0193(8) 0.0249(8) -0.0017(6) 0.0058(6) 0.0022(6)
C20 0.0301(9) 0.0236(9) 0.0461(11) -0.0104(8) 0.0042(8) 0.0031(7)
C21 0.0486(11) 0.0294(9) 0.0307(9) 0.0046(8) 0.0075(8) 0.0078(8)
C22 0.061(8) 0.0438(16) 0.064(4) 0.000(4) -0.017(8) 0.007(3)
C23 0.058(3) 0.0520(18) 0.048(2) 0.002(2) -0.013(2) 0.003(2)
C24 0.067(6) 0.0452(15) 0.043(3) 0.006(3) 0.008(5) 0.001(2)
C25 0.051(2) 0.0476(18) 0.054(3) 0.002(2) 0.005(2) -0.0017(17)
C26 0.064(4) 0.0443(18) 0.063(4) 0.004(2) 0.009(4) 0.0025(18)

loop_
_atom_type_symbol
_atom_type_description
_atom_type_scat_dispersion_real
_atom_type_scat_dispersion_imag
_atom_type_scat_source
C C 0.0181 0.0091 'International Tables Vol C Tables 4.2.6.8 and 6.1.1.4'
H H 0.0000 0.0000 'International Tables Vol C Tables 4.2.6.8 and 6.1.1.4'
Al Al 0.2130 0.2455 'International Tables Vol C Tables 4.2.6.8 and 6.1.1.4'
N N 0.0311 0.0180 'International Tables Vol C Tables 4.2.6.8 and 6.1.1.4'
O O 0.0492 0.0322 'International Tables Vol C Tables 4.2.6.8 and 6.1.1.4'

loop_
_geom_angle_atom_site_label_1
_geom_angle_atom_site_label_2
_geom_angle_atom_site_label_3
_geom_angle
O1 Al1 N1 94.11(5)
O1 Al1 C1 110.74(7)
O1 Al1 C2 111.44(8)
C1 Al1 N1 108.26(7)
C2 Al1 N1 109.63(7)
C2 Al1 C1 119.61(9)
C3 O1 Al1 126.62(10)
C9 N1 Al1 119.35(11)
C9 N1 C18 118.33(13)
C18 N1 Al1 122.27(10)
Al1 C1 H1A 109.5
Al1 C1 H1B 109.5
Al1 C1 H1C 109.5
H1A C1 H1B 109.5
H1A C1 H1C 109.5
H1B C1 H1C 109.5
Al1 C2 H2A 109.5
Al1 C2 H2B 109.5
Al1 C2 H2C 109.5
H2A C2 H2B 109.5
H2A C2 H2C 109.5
H2B C2 H2C 109.5
O1 C3 C4 120.78(14)
O1 C3 C8 120.27(14)
C8 C3 C4 118.90(14)
C3 C4 C10 120.76(13)
C5 C4 C3 117.48(14)
C5 C4 C10 121.74(14)
C4 C5 H5 117.6
C4 C5 C6 124.75(14)
C6 C5 H5 117.6
C5 C6 C14 119.95(14)
C7 C6 C5 116.84(14)
C7 C6 C14 123.21(14)
C6 C7 H7 119.3
C6 C7 C8 121.39(14)
C8 C7 H7 119.3
C3 C8 C9 122.55(14)
C7 C8 C3 120.64(14)
C7 C8 C9 116.66(14)
N1 C9 C8 126.64(14)
N1 C9 H9 116.7
C8 C9 H9 116.7
C11 C10 C4 109.49(13)
C12 C10 C4 110.49(13)
C12 C10 C11 109.80(14)
C13 C10 C4 111.95(13)
C13 C10 C11 107.58(14)
C13 C10 C12 107.47(14)
C10 C11 H11A 109.5
C10 C11 H11B 109.5
C10 C11 H11C 109.5
H11A C11 H11B 109.5
H11A C11 H11C 109.5
H11B C11 H11C 109.5
C10 C12 H12A 109.5
C10 C12 H12B 109.5
C10 C12 H12C 109.5
H12A C12 H12B 109.5
H12A C12 H12C 109.5
H12B C12 H12C 109.5
C10 C13 H13A 109.5
C10 C13 H13B 109.5
C10 C13 H13C 109.5
H13A C13 H13B 109.5
H13A C13 H13C 109.5
H13B C13 H13C 109.5
C15 C14 C6 109.15(13)
C16 C14 C6 109.77(14)
C16 C14 C15 109.49(15)
C17 C14 C6 111.86(13)
C17 C14 C15 108.16(14)
C17 C14 C16 108.38(15)
C14 C15 H15A 109.5
C14 C15 H15B 109.5
C14 C15 H15C 109.5
H15A C15 H15B 109.5
H15A C15 H15C 109.5
H15B C15 H15C 109.5
C14 C16 H16A 109.5
C14 C16 H16B 109.5
C14 C16 H16C 109.5
H16A C16 H16B 109.5
H16A C16 H16C 109.5
H16B C16 H16C 109.5
C14 C17 H17A 109.5
C14 C17 H17B 109.5
C14 C17 H17C 109.5
H17A C17 H17B 109.5
H17A C17 H17C 109.5
H17B C17 H17C 109.5
N1 C18 H18A 109.0
N1 C18 H18B 109.0
N1 C18 C19 112.72(12)
H18A C18 H18B 107.8
C19 C18 H18A 109.0
C19 C18 H18B 109.0
C18 C19 H19 108.3
C20 C19 C18 108.54(13)
C20 C19 H19 108.3
C21 C19 C18 111.66(13)
C21 C19 H19 108.3
C21 C19 C20 111.60(14)
C19 C20 H20A 109.5
C19 C20 H20B 109.5
C19 C20 H20C 109.5
H20A C20 H20B 109.5
H20A C20 H20C 109.5
H20B C20 H20C 109.5
C19 C21 H21A 109.5
C19 C21 H21B 109.5
C19 C21 H21C 109.5
H21A C21 H21B 109.5
H21A C21 H21C 109.5
H21B C21 H21C 109.5
H22A C22 H22B 109.5
H22A C22 H22C 109.5
H22B C22 H22C 109.5
C23 C22 H22A 109.5
C23 C22 H22B 109.5
C23 C22 H22C 109.5
C22 C23 H23A 108.2
C22 C23 H23B 108.2
C22 C23 C24 116.4(10)
H23A C23 H23B 107.3
C24 C23 H23A 108.2
C24 C23 H23B 108.2
C23 C24 H24A 109.2
C23 C24 H24B 109.2
C23 C24 C25 111.9(8)
H24A C24 H24B 107.9
C25 C24 H24A 109.2
C25 C24 H24B 109.2
C24 C25 H25A 109.6
C24 C25 H25B 109.6
H25A C25 H25B 108.1
C26 C25 C24 110.4(5)
C26 C25 H25A 109.6
C26 C25 H25B 109.6
C25 C26 H26A 109.5
C25 C26 H26B 109.5
C25 C26 H26C 109.5
H26A C26 H26B 109.5
H26A C26 H26C 109.5
H26B C26 H26C 109.5

loop_
_geom_bond_atom_site_label_1
_geom_bond_atom_site_label_2
_geom_bond_distance
Al1 O1 1.7746(12)
Al1 N1 1.9677(14)
Al1 C1 1.9579(19)
Al1 C2 1.9558(19)
O1 C3 1.3303(19)
N1 C9 1.295(2)
N1 C18 1.472(2)
C1 H1A 0.9800
C1 H1B 0.9800
C1 H1C 0.9800
C2 H2A 0.9800
C2 H2B 0.9800
C2 H2C 0.9800
C3 C4 1.420(2)
C3 C8 1.415(2)
C4 C5 1.388(2)
C4 C10 1.542(2)
C5 H5 0.9500
C5 C6 1.409(2)
C6 C7 1.373(2)
C6 C14 1.538(2)
C7 H7 0.9500
C7 C8 1.412(2)
C8 C9 1.447(2)
C9 H9 0.9500
C10 C11 1.541(2)
C10 C12 1.537(2)
C10 C13 1.530(2)
C11 H11A 0.9800
C11 H11B 0.9800
C11 H11C 0.9800
C12 H12A 0.9800
C12 H12B 0.9800
C12 H12C 0.9800
C13 H13A 0.9800
C13 H13B 0.9800
C13 H13C 0.9800
C14 C15 1.535(2)
C14 C16 1.532(2)
C14 C17 1.529(2)
C15 H15A 0.9800
C15 H15B 0.9800
C15 H15C 0.9800
C16 H16A 0.9800
C16 H16B 0.9800
C16 H16C 0.9800
C17 H17A 0.9800
C17 H17B 0.9800
C17 H17C 0.9800
C18 H18A 0.9900
C18 H18B 0.9900
C18 C19 1.531(2)
C19 H19 1.0000
C19 C20 1.523(2)
C19 C21 1.518(2)
C20 H20A 0.9800
C20 H20B 0.9800
C20 H20C 0.9800
C21 H21A 0.9800
C21 H21B 0.9800
C21 H21C 0.9800
C22 H22A 0.9800
C22 H22B 0.9800
C22 H22C 0.9800
C22 C23 1.458(12)
C23 H23A 0.9900
C23 H23B 0.9900
C23 C24 1.481(10)
C24 H24A 0.9900
C24 H24B 0.9900
C24 C25 1.559(8)
C25 H25A 0.9900
C25 H25B 0.9900
C25 C26 1.487(6)
C26 H26A 0.9800
C26 H26B 0.9800
C26 H26C 0.9800
